data_4321972
loop_
_publ_author_name
'Hongyan Luo'
'Jem-Mau Lo'
'Phillip E. Fanwick'
'Joseph G. Stowell'
'Mark A. Green'

_publ_contact_author_address
;    Department of Medicinal Chemistry and Molecular Pharmacology
     Purdue University
     W. Lafayette
     IN 47907
     USA
;
_publ_contact_author_email magreen@pharmacy.purdue.edu
_publ_contact_author_fax 1(765)4941414
_publ_contact_author_name 'Mark A. Green'
_publ_contact_author_phone 1(765)4941441
_publ_section_title
;
 Monoprotic Tetradentate N3O-Donor Ligands and Their Cu(II) and Ni(II)
 Complexes
;
_journal_name_full 'Inorganic Chemistry'
_journal_page_first 2071
_journal_page_last 2078
_journal_paper_doi 10.1021/ic981324f
_journal_volume 38
_journal_year 1999
_chemical_formula_sum 'C17 H22 B Cu F4 N3 O'
_chemical_formula_weight 434.73
_chemical_name_systematic ' ?'
_space_group_IT_number 14
_symmetry_cell_setting monoclinic
_symmetry_space_group_name_Hall '-P 2ybc'
_symmetry_space_group_name_H-M 'P 1 21/c 1'
_atom_type_scat_source 'International Tables for Crystallography (Vol C) '
_cell_angle_alpha 90.00
_cell_angle_beta 90.582(15)
_cell_angle_gamma 90.00
_cell_formula_units_Z 4
_cell_length_a 9.158(2)
_cell_length_b 10.714(2)
_cell_length_c 19.085(4)
_cell_measurement_reflns_used 7878
_cell_measurement_temperature 296
_cell_measurement_theta_max 26
_cell_measurement_theta_min 4
_cell_volume 1872.5(7)
_computing_cell_refinement DENZO/SCALEPACK_(Otwinowski,_1996)
_computing_data_collection Collect_(Nonius,_1998)
_computing_data_reduction DENZO/SCALEPACK_(Otwinowski,_1996)
_computing_molecular_graphics
;
    ORTEP (Johnson, 1976)
    Xtal_GX (Hall, 1995)
    PLUTON (Spek, 1991)
;
_computing_publication_material CIF_VAX_MolEN_(Fair,_1990)
_computing_structure_refinement SHELX97_(Sheldrick,_1997)
_computing_structure_solution PATTY_(DIRDIF92,_Beurskins,_1992)
_diffrn_ambient_temperature 296
_diffrn_radiation_type MO-K\a
_diffrn_radiation_wavelength 0.71073
_diffrn_reflns_av_R_equivalents 0.107
_diffrn_reflns_limit_h_max 11
_diffrn_reflns_limit_h_min 0
_diffrn_reflns_limit_k_max 13
_diffrn_reflns_limit_k_min 0
_diffrn_reflns_limit_l_max 23
_diffrn_reflns_limit_l_min -23
_diffrn_reflns_number 7878
_diffrn_reflns_theta_max 26.36
_diffrn_reflns_theta_min 4.00
_exptl_absorpt_coefficient_mu 1.216
_exptl_absorpt_correction_T_max 0.8034
_exptl_absorpt_correction_T_min 0.6108
_exptl_absorpt_correction_type refined_empirical_(Otwinowski_
_exptl_crystal_colour dark_green
_exptl_crystal_density_diffrn 1.54
_exptl_crystal_description chunk
_exptl_crystal_F_000 892
_exptl_crystal_size_max 0.25
_exptl_crystal_size_mid 0.22
_exptl_crystal_size_min 0.18
_refine_diff_density_max 0.61
_refine_diff_density_min -0.59
_refine_ls_extinction_method none
_refine_ls_goodness_of_fit_ref 1.012
_refine_ls_hydrogen_treatment mixed
_refine_ls_matrix_type full
_refine_ls_number_parameters 249
_refine_ls_number_reflns 3659
_refine_ls_number_restraints 0
_refine_ls_R_factor_gt 0.080
_refine_ls_shift/su_max 0.010
_refine_ls_structure_factor_coef Fsqd
_refine_ls_weighting_details 'w=1/[\s^2^(Fo^2^)+(0.1337P)^2^+0.0000P] where P=(Fo^2^+2Fc^2^)/3'
_refine_ls_weighting_scheme calc
_refine_ls_wR_factor_ref 0.209
_reflns_number_gt 1949
_reflns_number_total 3659
_reflns_threshold_expression >2.0\s(I)
_cod_data_source_file ic981324f_3.cif
_cod_data_source_block '[Cu(pmaap)]2(BF4)2_(RL_378)'
_cod_original_cell_volume 1872.4(12)
_cod_original_formula_sum 'C17 H22 B1 Cu1 F4 N3 O1'
_cod_database_code 4321972

loop_
_symmetry_equiv_pos_as_xyz
'x, y, z'
'-x, y+1/2, -z+1/2'
'-x, -y, -z'
'x, -y+1/2, z+1/2'

loop_
_atom_site_aniso_label
_atom_site_aniso_U_11
_atom_site_aniso_U_22
_atom_site_aniso_U_33
_atom_site_aniso_U_12
_atom_site_aniso_U_13
_atom_site_aniso_U_23
Cu 0.0729(7) 0.0466(5) 0.0540(5) 0.0011(4) -0.0043(4) 0.0031(3)
F(1) 0.159(8) 0.224(9) 0.179(8) -0.049(7) 0.062(6) 0.015(6)
F(2) 0.42(2) 0.105(6) 0.244(11) -0.093(9) 0.044(11) 0.016(6)
F(3) 0.152(7) 0.170(7) 0.126(6) 0.000(5) -0.002(5) -0.039(4)
F(4) 0.218(11) 0.244(11) 0.165(9) 0.029(8) -0.059(8) -0.009(6)
O(19) 0.080(3) 0.044(2) 0.055(2) -0.004(2) -0.005(2) 0.0017(19)
N(1) 0.068(4) 0.049(3) 0.078(4) -0.003(3) -0.004(3) 0.006(3)
N(8) 0.090(5) 0.063(4) 0.072(4) -0.008(3) -0.018(4) 0.002(3)
N(12) 0.080(5) 0.054(3) 0.067(4) -0.003(3) -0.006(3) -0.007(3)
C(2) 0.073(6) 0.049(4) 0.099(6) 0.004(3) 0.006(5) -0.005(4)
C(3) 0.075(6) 0.070(6) 0.138(8) 0.001(4) 0.011(6) -0.017(5)
C(4) 0.096(8) 0.057(5) 0.141(9) 0.014(5) -0.006(7) -0.004(5)
C(5) 0.083(7) 0.054(5) 0.122(8) 0.011(4) -0.020(6) 0.008(4)
C(6) 0.067(5) 0.057(4) 0.100(6) 0.002(4) -0.021(5) 0.009(4)
C(7) 0.101(7) 0.049(4) 0.094(6) -0.008(4) -0.026(5) 0.018(4)
C(8) 0.100(7) 0.098(6) 0.085(6) -0.024(5) -0.035(5) 0.014(4)
C(9) 0.109(7) 0.083(6) 0.066(5) -0.019(5) -0.008(5) 0.012(4)
C(10) 0.115(8) 0.102(6) 0.057(4) -0.022(6) -0.004(4) -0.001(4)
C(11) 0.098(7) 0.078(5) 0.066(5) -0.008(5) -0.001(4) -0.011(4)
C(13) 0.080(5) 0.048(4) 0.082(5) 0.008(4) -0.004(4) -0.007(3)
C(14) 0.072(5) 0.042(3) 0.068(4) 0.004(3) -0.006(4) 0.001(3)
C(15) 0.075(6) 0.047(4) 0.097(6) 0.005(4) -0.015(4) 0.000(4)
C(16) 0.086(6) 0.064(5) 0.091(6) -0.014(4) -0.014(5) 0.021(4)
C(17) 0.070(6) 0.083(5) 0.076(5) -0.023(4) -0.009(4) 0.022(4)
C(18) 0.077(5) 0.061(4) 0.063(4) 0.002(4) -0.011(4) 0.003(3)
C(19) 0.067(5) 0.049(4) 0.056(4) -0.003(3) -0.005(3) 0.006(3)
B 0.150(14) 0.082(8) 0.097(9) -0.023(8) 0.008(9) -0.001(6)

loop_
_atom_site_label
_atom_site_fract_x
_atom_site_fract_y
_atom_site_fract_z
_atom_site_U_iso_or_equiv
_atom_site_thermal_displace_type
_atom_site_calc_flag
Cu 0.13489(10) 0.02079(7) 0.05646(4) 0.0579(3) Uani ?
F(1) 0.4496(11) 0.4622(9) 0.1648(5) 0.187(4) Uani ?
F(2) 0.3079(16) 0.3153(8) 0.2048(5) 0.256(7) Uani ?
F(3) 0.3236(9) 0.4912(7) 0.2618(4) 0.149(3) Uani ?
F(4) 0.2194(13) 0.4807(9) 0.1560(5) 0.209(5) Uani ?
O(19) 0.0845(5) 0.0826(4) -0.0355(2) 0.0597(12) Uani ?
N(1) 0.2792(7) -0.1049(5) 0.0191(3) 0.0650(18) Uani ?
N(8) 0.1958(8) -0.0617(6) 0.1494(3) 0.075(2) Uani ?
N(12) 0.0788(8) 0.1818(5) 0.1051(3) 0.067(2) Uani ?
C(2) 0.3444(9) -0.1053(7) -0.0412(5) 0.074(3) Uani ?
C(3) 0.4360(10) -0.1996(8) -0.0629(6) 0.094(3) Uani ?
C(4) 0.4578(12) -0.3007(8) -0.0156(6) 0.098(4) Uani ?
C(5) 0.3908(11) -0.3003(7) 0.0439(6) 0.086(3) Uani ?
C(6) 0.2972(9) -0.2021(7) 0.0653(5) 0.075(3) Uani ?
C(7) 0.2152(11) -0.1962(6) 0.1308(4) 0.082(3) Uani ?
C(8) 0.3362(11) -0.0116(8) 0.1742(5) 0.095(3) Uani ?
C(9) 0.0818(11) -0.0514(8) 0.2042(4) 0.086(3) Uani ?
C(10) 0.0425(12) 0.0843(9) 0.2219(4) 0.091(3) Uani ?
C(11) -0.0253(10) 0.1585(7) 0.1631(4) 0.081(3) Uani ?
C(13) 0.0181(9) 0.2774(6) 0.0558(4) 0.070(2) Uani ?
C(14) 0.1101(8) 0.2973(6) -0.0047(4) 0.061(2) Uani ?
C(15) 0.1691(9) 0.4149(6) -0.0229(4) 0.073(3) Uani ?
C(16) 0.2474(10) 0.4345(8) -0.0826(4) 0.080(3) Uani ?
C(17) 0.2766(9) 0.3351(7) -0.1267(4) 0.076(3) Uani ?
C(18) 0.2230(9) 0.2167(6) -0.1109(4) 0.067(2) Uani ?
C(19) 0.1404(8) 0.1973(6) -0.0512(3) 0.057(2) Uani ?
B 0.3278(19) 0.4301(12) 0.1995(7) 0.110(5) Uani ?
H(2) 0.3283 -0.0384 -0.0713 0.0960 Uiso calc
H(3) 0.4813 -0.1971 -0.1063 0.1220 Uiso calc
H(4) 0.5194 -0.3664 -0.0273 0.1280 Uiso calc
H(5) 0.4047 -0.3675 0.0740 0.1120 Uiso calc
H(12) 0.172(6) 0.208(4) 0.136(2) 0.032(13) Uiso ?
H(15) 0.1541 0.4819 0.0072 0.0950 Uiso calc
H(16) 0.2809 0.5141 -0.0935 0.1040 Uiso calc
H(17) 0.3318 0.3473 -0.1668 0.0990 Uiso calc
H(18) 0.2427 0.1501 -0.1406 0.0870 Uiso calc
H(7A) 0.2683 -0.2391 0.1679 0.1060 Uiso calc
H(7B) 0.1208 -0.2360 0.1248 0.1060 Uiso calc
H(8A) 0.3223 0.0714 0.1919 0.1230 Uiso calc
H(8B) 0.4038 -0.0095 0.1361 0.1230 Uiso calc
H(8C) 0.3744 -0.0639 0.2109 0.1230 Uiso calc
H(9A) 0.1163 -0.0928 0.2464 0.1120 Uiso calc
H(9B) -0.0055 -0.0944 0.1881 0.1120 Uiso calc
H(10A) -0.0246 0.0838 0.2609 0.1190 Uiso calc
H(10B) 0.1306 0.1268 0.2374 0.1190 Uiso calc
H(11A) -0.1094 0.1137 0.1447 0.1050 Uiso calc
H(11B) -0.0592 0.2379 0.1812 0.1050 Uiso calc
H(13A) -0.0780 0.2509 0.0399 0.0910 Uiso calc
H(13B) 0.0069 0.3558 0.0806 0.0910 Uiso calc

loop_
_geom_angle_atom_site_label_1
_geom_angle_atom_site_label_2
_geom_angle_atom_site_label_3
_geom_angle
_geom_angle_publ_flag
O(19) Cu N(1) 93.4(2) ?
O(19) Cu N(12) 93.8(2) ?
N(1) Cu N(12) 153.8(3) ?
O(19) Cu N(8) 174.1(2) ?
N(1) Cu N(8) 81.1(3) ?
N(12) Cu N(8) 92.2(2) ?
O(19) Cu O(19) 79.00(19) ?
N(1) Cu O(19) 100.9(2) ?
N(12) Cu O(19) 105.2(2) ?
N(8) Cu O(19) 99.8(2) ?
C(19) O(19) Cu 114.9(3) ?
C(19) O(19) Cu 135.8(4) ?
Cu O(19) Cu 101.00(19) ?
C(2) N(1) C(6) 120.8(7) ?
C(2) N(1) Cu 128.5(5) ?
C(6) N(1) Cu 110.7(6) ?
C(8) N(8) C(9) 111.4(7) ?
C(8) N(8) C(7) 108.9(7) ?
C(9) N(8) C(7) 108.9(7) ?
C(8) N(8) Cu 110.6(5) ?
C(9) N(8) Cu 112.9(5) ?
C(7) N(8) Cu 104.0(4) ?
C(11) N(12) C(13) 110.2(6) ?
C(11) N(12) Cu 111.4(4) ?
C(13) N(12) Cu 112.9(4) ?
N(1) C(2) C(3) 123.7(8) ?
C(2) C(3) C(4) 116.7(10) ?
C(5) C(4) C(3) 119.2(9) ?
C(4) C(5) C(6) 123.2(9) ?
N(1) C(6) C(5) 116.5(9) ?
N(1) C(6) C(7) 117.1(7) ?
C(5) C(6) C(7) 126.4(8) ?
C(6) C(7) N(8) 107.9(6) ?
N(8) C(9) C(10) 113.1(7) ?
C(11) C(10) C(9) 115.6(6) ?
N(12) C(11) C(10) 112.3(8) ?
C(14) C(13) N(12) 112.7(6) ?
C(15) C(14) C(19) 116.2(7) ?
C(15) C(14) C(13) 123.4(6) ?
C(19) C(14) C(13) 120.3(6) ?
C(16) C(15) C(14) 123.0(7) ?
C(15) C(16) C(17) 119.6(7) ?
C(16) C(17) C(18) 119.9(8) ?
C(19) C(18) C(17) 120.6(7) ?
O(19) C(19) C(18) 121.5(6) ?
O(19) C(19) C(14) 117.8(6) ?
C(18) C(19) C(14) 120.7(6) ?
F(2) B F(1) 114.4(14) ?
F(2) B F(3) 113.6(11) ?
F(1) B F(3) 109.8(11) ?
F(2) B F(4) 109.0(13) ?
F(1) B F(4) 101.3(10) ?
F(3) B F(4) 107.9(12) ?

loop_
_geom_bond_atom_site_label_1
_geom_bond_atom_site_label_2
_geom_bond_distance
_geom_bond_publ_flag
Cu O(19) 1.929(4) ?
Cu N(1) 2.022(6) ?
Cu N(12) 2.028(6) ?
Cu N(8) 2.053(6) ?
Cu O(19) 2.325(5) ?
F(1) B 1.348(17) ?
F(2) B 1.248(13) ?
F(3) B 1.358(14) ?
F(4) B 1.398(16) ?
O(19) C(19) 1.365(8) ?
O(19) Cu 2.325(5) ?
N(1) C(2) 1.301(10) ?
N(1) C(6) 1.374(9) ?
N(8) C(8) 1.468(10) ?
N(8) C(9) 1.489(11) ?
N(8) C(7) 1.495(9) ?
N(12) C(11) 1.488(11) ?
N(12) C(13) 1.495(8) ?
C(2) C(3) 1.379(12) ?
C(3) C(4) 1.423(12) ?
C(4) C(5) 1.297(13) ?
C(5) C(6) 1.419(12) ?
C(6) C(7) 1.466(12) ?
C(9) C(10) 1.536(12) ?
C(10) C(11) 1.505(11) ?
C(13) C(14) 1.452(11) ?
C(14) C(15) 1.416(10) ?
C(14) C(19) 1.419(9) ?
C(15) C(16) 1.369(12) ?
C(16) C(17) 1.386(12) ?
C(17) C(18) 1.393(10) ?
C(18) C(19) 1.390(10) ?
